data_7213697
loop_
_publ_author_name
'Wang, Ji-Liang'
'Xu, Jia-Su'
'Wang, Dong-Yun'
'Wang, Hui'
'Li, Zhan-Ting'
'Zhang, Dan-Wei'

_publ_section_title
;
 Anti-parallel sheet structures of side-chain-free \g-, \d-, and
 \e-dipeptides stabilized by benzene--pentafluorobenzene stacking
;
_journal_issue 10
_journal_name_full CrystEngComm
_journal_page_first 2078
_journal_paper_doi 10.1039/c3ce42060d
_journal_volume 16
_journal_year 2014
_chemical_formula_sum 'C21 H20 F5 N3 O3'
_chemical_formula_weight 457.40
_chemical_name_systematic
; 
 ? 
;
_space_group_IT_number 14
_symmetry_cell_setting monoclinic
_symmetry_space_group_name_Hall '-P 2ybc'
_symmetry_space_group_name_H-M 'P 1 21/c 1'
_atom_sites_solution_hydrogens geom
_atom_sites_solution_primary direct
_atom_sites_solution_secondary difmap
_audit_creation_method SHELXL-97
_cell_angle_alpha 90.00
_cell_angle_beta 90.359(3)
_cell_angle_gamma 90.00
_cell_formula_units_Z 8
_cell_length_a 10.4352(16)
_cell_length_b 9.1374(13)
_cell_length_c 42.862(7)
_cell_measurement_reflns_used 4530
_cell_measurement_temperature 293(2)
_cell_measurement_theta_max 52.711
_cell_measurement_theta_min 4.756
_cell_volume 4086.8(11)
_computing_cell_refinement 'Bruker SMART'
_computing_data_collection 'Bruker SMART'
_computing_data_reduction 'Bruker SHELXTL'
_computing_molecular_graphics 'Bruker SHELXTL'
_computing_publication_material 'Bruker SHELXTL'
_computing_structure_refinement 'SHELXL-97 (Sheldrick, 1997)'
_computing_structure_solution 'SHELXS-97 (Sheldrick, 1990)'
_diffrn_ambient_temperature 293(2)
_diffrn_measured_fraction_theta_full 0.999
_diffrn_measured_fraction_theta_max 0.999
_diffrn_measurement_device_type 'CCD area detector'
_diffrn_measurement_method 'phi and omega scans'
_diffrn_radiation_monochromator graphite
_diffrn_radiation_source 'fine-focus sealed tube'
_diffrn_radiation_type MoK\a
_diffrn_radiation_wavelength 0.71073
_diffrn_reflns_av_R_equivalents 0.0872
_diffrn_reflns_av_sigmaI/netI 0.0709
_diffrn_reflns_limit_h_max 9
_diffrn_reflns_limit_h_min -12
_diffrn_reflns_limit_k_max 11
_diffrn_reflns_limit_k_min -11
_diffrn_reflns_limit_l_max 52
_diffrn_reflns_limit_l_min -50
_diffrn_reflns_number 23870
_diffrn_reflns_theta_full 26.00
_diffrn_reflns_theta_max 26.00
_diffrn_reflns_theta_min 1.90
_exptl_absorpt_coefficient_mu 0.131
_exptl_absorpt_correction_T_max 1.00000
_exptl_absorpt_correction_T_min 0.26426
_exptl_absorpt_correction_type empirical
_exptl_absorpt_process_details sadabs
_exptl_crystal_colour colorless
_exptl_crystal_density_diffrn 1.487
_exptl_crystal_density_method 'not measured'
_exptl_crystal_description prismatic
_exptl_crystal_F_000 1888
_exptl_crystal_size_max 0.257
_exptl_crystal_size_mid 0.211
_exptl_crystal_size_min 0.123
_refine_diff_density_max 0.343
_refine_diff_density_min -0.231
_refine_diff_density_rms 0.055
_refine_ls_extinction_method none
_refine_ls_goodness_of_fit_ref 1.002
_refine_ls_hydrogen_treatment mixed
_refine_ls_matrix_type full
_refine_ls_number_parameters 601
_refine_ls_number_reflns 8018
_refine_ls_number_restraints 6
_refine_ls_restrained_S_all 1.001
_refine_ls_R_factor_all 0.1029
_refine_ls_R_factor_gt 0.0638
_refine_ls_shift/su_max 0.000
_refine_ls_shift/su_mean 0.000
_refine_ls_structure_factor_coef Fsqd
_refine_ls_weighting_details 'calc w=1/[\s^2^(Fo^2^)+(0.0964P)^2^+0.1792P] where P=(Fo^2^+2Fc^2^)/3'
_refine_ls_weighting_scheme calc
_refine_ls_wR_factor_gt 0.1644
_refine_ls_wR_factor_ref 0.1862
_reflns_number_gt 4983
_reflns_number_total 8018
_reflns_threshold_expression >2sigma(I)
_cod_data_source_file c3ce42060d.txt
_cod_data_source_block cd213126
_cod_depositor_comments
;
The following automatic conversions were performed:

'_symmetry_cell_setting' value 'Monoclinic' changed to 'monoclinic'
according to
/usr/data/users/saulius/automatic-downloads/current/RSC/lib/dictionaries/cif_core.dic
dictionary named 'cif_core.dic' version 2.4.2 from 2011-04-26.

Automatic conversion script
Id: cif_fix_values 2281 2013-09-26 08:29:07Z andrius 
;
_cod_original_sg_symbol_H-M P2(1)/c
_cod_database_code 7213697

loop_
_symmetry_equiv_pos_as_xyz
'x, y, z'
'-x, y+1/2, -z+1/2'
'-x, -y, -z'
'x, -y-1/2, z-1/2'

loop_
_atom_site_label
_atom_site_type_symbol
_atom_site_fract_x
_atom_site_fract_y
_atom_site_fract_z
_atom_site_U_iso_or_equiv
_atom_site_adp_type
_atom_site_occupancy
_atom_site_symmetry_multiplicity
_atom_site_calc_flag
_atom_site_refinement_flags
N1 N 0.6950(2) 0.1180(2) 0.15035(5) 0.0456(6) Uani 1 1 d D
N2 N 0.9953(3) -0.0057(3) 0.27073(6) 0.0624(7) Uani 1 1 d D
N3 N 1.2586(2) 0.1227(3) 0.38103(5) 0.0476(6) Uani 1 1 d D
N4 N 0.2227(2) 0.6666(3) 0.14762(5) 0.0470(6) Uani 1 1 d D
N5 N 0.5321(3) 0.5893(3) 0.26780(5) 0.0568(7) Uani 1 1 d D
N6 N 0.7834(2) 0.6663(3) 0.37960(5) 0.0453(6) Uani 1 1 d D
O1 O 0.6204(2) -0.0707(2) 0.12199(4) 0.0586(6) Uani 1 1 d .
O2 O 0.9287(3) 0.2130(2) 0.25450(5) 0.0829(8) Uani 1 1 d .
O3 O 1.2120(2) -0.0872(2) 0.35572(4) 0.0570(6) Uani 1 1 d .
O4 O 0.1267(2) 0.4717(2) 0.12595(4) 0.0551(5) Uani 1 1 d .
O5 O 0.5444(3) 0.7914(2) 0.23803(5) 0.0760(7) Uani 1 1 d .
O6 O 0.7198(2) 0.4700(2) 0.35158(4) 0.0618(6) Uani 1 1 d .
F1 F 0.65718(18) 0.0257(2) 0.06025(4) 0.0667(5) Uani 1 1 d .
F2 F 0.56001(19) 0.2110(2) 0.01845(4) 0.0749(6) Uani 1 1 d .
F3 F 0.43426(18) 0.4531(2) 0.03692(4) 0.0732(6) Uani 1 1 d .
F4 F 0.41350(18) 0.5137(2) 0.09849(4) 0.0708(5) Uani 1 1 d .
F5 F 0.50434(16) 0.32837(18) 0.14082(3) 0.0566(5) Uani 1 1 d .
F6 F 0.16177(18) 0.56038(19) 0.06142(4) 0.0633(5) Uani 1 1 d .
F7 F 0.05311(19) 0.7363(2) 0.01944(4) 0.0725(6) Uani 1 1 d .
F8 F -0.07775(18) 0.9753(2) 0.03755(4) 0.0736(6) Uani 1 1 d .
F9 F -0.09570(17) 1.0399(2) 0.09921(4) 0.0694(5) Uani 1 1 d .
F10 F 0.00630(16) 0.86040(19) 0.14172(3) 0.0593(5) Uani 1 1 d .
C1 C 0.5965(3) 0.1444(3) 0.07068(6) 0.0465(7) Uani 1 1 d .
C2 C 0.5474(3) 0.2393(3) 0.04882(6) 0.0501(7) Uani 1 1 d .
C3 C 0.4847(3) 0.3625(3) 0.05794(6) 0.0504(7) Uani 1 1 d .
C4 C 0.4732(3) 0.3918(3) 0.08924(6) 0.0476(7) Uani 1 1 d .
C5 C 0.5230(3) 0.2958(3) 0.11062(6) 0.0423(6) Uani 1 1 d .
C6 C 0.5865(2) 0.1695(3) 0.10242(6) 0.0395(6) Uani 1 1 d .
C7 C 0.6360(3) 0.0613(3) 0.12576(6) 0.0429(6) Uani 1 1 d .
C8 C 0.7491(3) 0.0237(3) 0.17410(6) 0.0474(7) Uani 1 1 d .
H8A H 0.8121 -0.0402 0.1647 0.057 Uiso 1 1 calc R
H8B H 0.6818 -0.0372 0.1827 0.057 Uiso 1 1 calc R
C9 C 0.8119(3) 0.1087(3) 0.20018(6) 0.0507(7) Uani 1 1 d .
H9A H 0.7475 0.1644 0.2113 0.061 Uiso 1 1 calc R
H9B H 0.8734 0.1771 0.1916 0.061 Uiso 1 1 calc R
C10 C 0.8792(3) 0.0063(3) 0.22256(6) 0.0567(8) Uani 1 1 d .
H10A H 0.8182 -0.0663 0.2297 0.068 Uiso 1 1 calc R
H10B H 0.9463 -0.0449 0.2114 0.068 Uiso 1 1 calc R
C11 C 0.9374(3) 0.0813(3) 0.25052(6) 0.0532(8) Uani 1 1 d .
C12 C 1.0566(3) 0.0466(4) 0.29910(6) 0.0598(8) Uani 1 1 d .
H12A H 1.0332 -0.0170 0.3163 0.072 Uiso 1 1 calc R
H12B H 1.0248 0.1439 0.3038 0.072 Uiso 1 1 calc R
C13 C 1.1986(3) 0.0520(4) 0.29679(6) 0.0582(8) Uani 1 1 d .
H13A H 1.2221 0.1065 0.2783 0.070 Uiso 1 1 calc R
H13B H 1.2314 -0.0468 0.2946 0.070 Uiso 1 1 calc R
C14 C 1.2602(3) 0.1234(4) 0.32529(6) 0.0633(9) Uani 1 1 d .
H14A H 1.3515 0.1329 0.3217 0.076 Uiso 1 1 calc R
H14B H 1.2254 0.2212 0.3276 0.076 Uiso 1 1 calc R
C15 C 1.2410(3) 0.0418(3) 0.35521(6) 0.0436(7) Uani 1 1 d .
C16 C 1.2463(3) 0.0793(3) 0.41242(6) 0.0433(7) Uani 1 1 d .
C17 C 1.3077(3) 0.1640(3) 0.43476(6) 0.0540(8) Uani 1 1 d .
H17 H 1.3562 0.2445 0.4287 0.065 Uiso 1 1 calc R
C18 C 1.2970(3) 0.1294(4) 0.46580(7) 0.0659(9) Uani 1 1 d .
H18 H 1.3385 0.1867 0.4807 0.079 Uiso 1 1 calc R
C19 C 1.2261(4) 0.0118(4) 0.47506(7) 0.0712(10) Uani 1 1 d .
H19 H 1.2197 -0.0115 0.4961 0.085 Uiso 1 1 calc R
C20 C 1.1641(3) -0.0722(4) 0.45293(7) 0.0633(9) Uani 1 1 d .
H20 H 1.1154 -0.1521 0.4592 0.076 Uiso 1 1 calc R
C21 C 1.1732(3) -0.0393(3) 0.42154(6) 0.0535(8) Uani 1 1 d .
H21 H 1.1308 -0.0962 0.4067 0.064 Uiso 1 1 calc R
C22 C 0.0958(3) 0.6764(3) 0.07152(6) 0.0433(6) Uani 1 1 d .
C23 C 0.0409(3) 0.7662(3) 0.04963(6) 0.0480(7) Uani 1 1 d .
C24 C -0.0248(3) 0.8876(3) 0.05883(6) 0.0476(7) Uani 1 1 d .
C25 C -0.0342(3) 0.9196(3) 0.09001(7) 0.0475(7) Uani 1 1 d .
C26 C 0.0207(3) 0.8272(3) 0.11149(6) 0.0419(6) Uani 1 1 d .
C27 C 0.0884(2) 0.7040(3) 0.10322(6) 0.0381(6) Uani 1 1 d .
C28 C 0.1484(3) 0.6032(3) 0.12664(6) 0.0403(6) Uani 1 1 d .
C29 C 0.2873(3) 0.5839(3) 0.17174(6) 0.0462(7) Uani 1 1 d .
H29A H 0.3453 0.5146 0.1621 0.055 Uiso 1 1 calc R
H29B H 0.2243 0.5286 0.1834 0.055 Uiso 1 1 calc R
C30 C 0.3620(3) 0.6791(3) 0.19397(6) 0.0519(8) Uani 1 1 d .
H30A H 0.3046 0.7466 0.2043 0.062 Uiso 1 1 calc R
H30B H 0.4249 0.7358 0.1826 0.062 Uiso 1 1 calc R
C31 C 0.4287(3) 0.5840(3) 0.21786(6) 0.0524(8) Uani 1 1 d .
H31A H 0.3646 0.5254 0.2284 0.063 Uiso 1 1 calc R
H31B H 0.4854 0.5173 0.2070 0.063 Uiso 1 1 calc R
C32 C 0.5055(3) 0.6650(3) 0.24212(6) 0.0533(8) Uani 1 1 d .
C33 C 0.6008(3) 0.6487(3) 0.29459(6) 0.0587(9) Uani 1 1 d .
H33A H 0.5650 0.6072 0.3135 0.070 Uiso 1 1 calc R
H33B H 0.5871 0.7537 0.2953 0.070 Uiso 1 1 calc R
C34 C 0.7413(3) 0.6196(3) 0.29426(6) 0.0559(8) Uani 1 1 d .
H34A H 0.7790 0.6685 0.2764 0.067 Uiso 1 1 calc R
H34B H 0.7556 0.5153 0.2919 0.067 Uiso 1 1 calc R
C35 C 0.8075(3) 0.6723(3) 0.32394(6) 0.0542(8) Uani 1 1 d .
H35A H 0.8993 0.6600 0.3217 0.065 Uiso 1 1 calc R
H35B H 0.7907 0.7760 0.3265 0.065 Uiso 1 1 calc R
C36 C 0.7652(3) 0.5929(3) 0.35295(6) 0.0430(7) Uani 1 1 d .
C37 C 0.7645(3) 0.6161(3) 0.41040(6) 0.0425(6) Uani 1 1 d .
C38 C 0.8222(3) 0.6979(3) 0.43409(6) 0.0535(8) Uani 1 1 d .
H38 H 0.8707 0.7800 0.4291 0.064 Uiso 1 1 calc R
C39 C 0.8076(3) 0.6577(4) 0.46460(7) 0.0671(10) Uani 1 1 d .
H39 H 0.8466 0.7126 0.4803 0.081 Uiso 1 1 calc R
C40 C 0.7364(4) 0.5378(4) 0.47230(7) 0.0702(10) Uani 1 1 d .
H40 H 0.7269 0.5109 0.4931 0.084 Uiso 1 1 calc R
C41 C 0.6787(3) 0.4570(4) 0.44900(7) 0.0621(8) Uani 1 1 d .
H41 H 0.6305 0.3751 0.4542 0.075 Uiso 1 1 calc R
C42 C 0.6911(3) 0.4956(3) 0.41801(6) 0.0515(7) Uani 1 1 d .
H42 H 0.6506 0.4412 0.4025 0.062 Uiso 1 1 calc R
H1 H 0.713(3) 0.206(2) 0.1506(6) 0.043(8) Uiso 1 1 d D
H4 H 0.238(3) 0.754(2) 0.1468(6) 0.041(8) Uiso 1 1 d D
H2 H 1.005(3) -0.093(2) 0.2660(6) 0.053(9) Uiso 1 1 d D
H3 H 1.290(2) 0.206(2) 0.3772(6) 0.036(7) Uiso 1 1 d D
H5 H 0.513(3) 0.499(2) 0.2681(7) 0.060(10) Uiso 1 1 d D
H6 H 0.815(3) 0.749(2) 0.3781(7) 0.064(10) Uiso 1 1 d D

loop_
_atom_site_aniso_label
_atom_site_aniso_U_11
_atom_site_aniso_U_22
_atom_site_aniso_U_33
_atom_site_aniso_U_23
_atom_site_aniso_U_13
_atom_site_aniso_U_12
N1 0.0575(16) 0.0346(13) 0.0445(13) 0.0004(10) -0.0177(11) 0.0044(11)
N2 0.089(2) 0.0473(16) 0.0510(14) 0.0029(12) -0.0295(13) 0.0021(15)
N3 0.0619(17) 0.0411(13) 0.0397(13) -0.0017(10) -0.0123(11) -0.0010(12)
N4 0.0606(16) 0.0321(13) 0.0479(13) -0.0014(10) -0.0246(11) 0.0022(11)
N5 0.083(2) 0.0427(15) 0.0443(13) 0.0002(11) -0.0265(13) 0.0033(14)
N6 0.0573(16) 0.0362(13) 0.0422(12) -0.0050(10) -0.0150(11) -0.0012(12)
O1 0.0798(15) 0.0408(12) 0.0550(12) -0.0016(9) -0.0204(10) -0.0054(10)
O2 0.133(2) 0.0480(14) 0.0676(14) -0.0023(11) -0.0438(14) 0.0021(14)
O3 0.0845(16) 0.0404(12) 0.0457(11) -0.0040(9) -0.0167(10) 0.0036(11)
O4 0.0729(15) 0.0386(11) 0.0535(11) 0.0028(9) -0.0211(10) -0.0056(10)
O5 0.117(2) 0.0429(13) 0.0681(14) 0.0002(10) -0.0432(13) -0.0078(13)
O6 0.1017(18) 0.0347(11) 0.0487(11) -0.0023(8) -0.0255(11) -0.0045(11)
F1 0.0815(13) 0.0667(11) 0.0517(10) -0.0142(8) -0.0075(9) 0.0135(10)
F2 0.0911(15) 0.0974(15) 0.0361(9) -0.0005(9) -0.0126(8) -0.0017(11)
F3 0.0764(13) 0.0835(13) 0.0594(10) 0.0265(9) -0.0242(9) 0.0060(10)
F4 0.0697(13) 0.0687(12) 0.0740(12) 0.0084(9) -0.0093(9) 0.0264(10)
F5 0.0645(11) 0.0628(10) 0.0425(9) -0.0026(7) -0.0051(7) 0.0175(9)
F6 0.0809(13) 0.0587(10) 0.0502(9) -0.0115(8) -0.0108(8) 0.0162(10)
F7 0.0878(14) 0.0927(14) 0.0369(9) 0.0016(8) -0.0175(8) 0.0074(11)
F8 0.0677(13) 0.0856(13) 0.0670(11) 0.0299(10) -0.0243(9) 0.0106(10)
F9 0.0628(12) 0.0627(11) 0.0827(12) 0.0029(9) -0.0098(9) 0.0254(10)
F10 0.0640(11) 0.0692(11) 0.0447(9) -0.0061(8) -0.0051(8) 0.0176(9)
C1 0.0457(17) 0.0482(16) 0.0454(15) -0.0044(12) -0.0117(12) -0.0041(13)
C2 0.0489(18) 0.0630(19) 0.0383(15) 0.0023(13) -0.0092(12) -0.0067(15)
C3 0.0413(17) 0.0615(19) 0.0482(16) 0.0166(14) -0.0174(13) -0.0059(15)
C4 0.0388(16) 0.0496(16) 0.0544(17) 0.0060(13) -0.0099(13) 0.0048(13)
C5 0.0380(16) 0.0513(16) 0.0376(14) 0.0036(12) -0.0069(11) -0.0022(13)
C6 0.0379(15) 0.0405(14) 0.0399(14) 0.0018(11) -0.0109(11) -0.0015(12)
C7 0.0461(17) 0.0406(16) 0.0419(14) 0.0005(12) -0.0072(12) -0.0008(13)
C8 0.0564(18) 0.0410(15) 0.0447(15) -0.0002(12) -0.0119(13) 0.0116(13)
C9 0.0591(19) 0.0464(16) 0.0464(16) 0.0001(12) -0.0150(13) 0.0068(14)
C10 0.071(2) 0.0463(16) 0.0529(17) 0.0009(13) -0.0250(15) 0.0044(15)
C11 0.070(2) 0.0466(18) 0.0426(15) 0.0053(13) -0.0154(14) 0.0005(15)
C12 0.071(2) 0.068(2) 0.0407(15) 0.0016(14) -0.0175(14) 0.0021(17)
C13 0.077(2) 0.0639(19) 0.0340(14) 0.0016(13) -0.0066(14) -0.0139(17)
C14 0.081(2) 0.067(2) 0.0418(16) 0.0001(14) -0.0070(15) -0.0198(18)
C15 0.0481(17) 0.0440(16) 0.0386(14) -0.0032(11) -0.0130(12) 0.0057(13)
C16 0.0483(17) 0.0439(15) 0.0376(14) -0.0033(11) -0.0123(12) 0.0154(13)
C17 0.068(2) 0.0500(17) 0.0438(16) -0.0089(13) -0.0135(14) 0.0103(15)
C18 0.083(2) 0.072(2) 0.0422(17) -0.0151(15) -0.0194(16) 0.014(2)
C19 0.084(3) 0.089(3) 0.0407(17) 0.0043(17) -0.0072(16) 0.013(2)
C20 0.066(2) 0.072(2) 0.0520(18) 0.0095(16) -0.0034(15) 0.0026(18)
C21 0.0551(19) 0.0600(19) 0.0451(16) -0.0018(14) -0.0110(13) 0.0046(15)
C22 0.0420(16) 0.0447(15) 0.0429(14) -0.0026(12) -0.0101(12) -0.0005(13)
C23 0.0464(17) 0.0601(18) 0.0374(14) 0.0059(13) -0.0118(12) -0.0046(15)
C24 0.0392(16) 0.0530(17) 0.0504(16) 0.0159(13) -0.0176(13) -0.0032(14)
C25 0.0370(16) 0.0475(16) 0.0579(17) 0.0041(13) -0.0085(13) 0.0039(13)
C26 0.0391(16) 0.0465(15) 0.0401(14) -0.0006(12) -0.0082(11) 0.0003(13)
C27 0.0350(15) 0.0399(14) 0.0394(13) 0.0025(11) -0.0086(11) -0.0039(12)
C28 0.0465(16) 0.0357(15) 0.0386(14) 0.0013(11) -0.0057(11) -0.0001(12)
C29 0.0589(19) 0.0366(14) 0.0430(14) 0.0008(11) -0.0168(13) 0.0073(13)
C30 0.065(2) 0.0395(15) 0.0509(16) -0.0018(12) -0.0240(14) 0.0040(14)
C31 0.069(2) 0.0411(15) 0.0466(15) 0.0029(12) -0.0246(14) -0.0035(14)
C32 0.074(2) 0.0366(16) 0.0493(16) -0.0021(12) -0.0260(15) 0.0056(14)
C33 0.078(2) 0.0569(18) 0.0411(15) -0.0082(13) -0.0232(15) 0.0094(17)
C34 0.077(2) 0.0543(18) 0.0362(15) -0.0043(12) -0.0098(14) -0.0045(16)
C35 0.064(2) 0.0529(17) 0.0451(16) -0.0029(13) -0.0120(14) -0.0057(15)
C36 0.0544(18) 0.0323(14) 0.0421(14) -0.0047(11) -0.0209(12) 0.0080(12)
C37 0.0481(17) 0.0414(15) 0.0378(14) -0.0046(11) -0.0128(12) 0.0121(13)
C38 0.061(2) 0.0544(18) 0.0446(16) -0.0100(13) -0.0170(14) 0.0086(15)
C39 0.075(2) 0.081(2) 0.0443(17) -0.0164(16) -0.0195(16) 0.019(2)
C40 0.072(2) 0.094(3) 0.0450(18) 0.0038(18) -0.0079(16) 0.020(2)
C41 0.060(2) 0.068(2) 0.0580(19) 0.0139(16) -0.0016(15) 0.0124(17)
C42 0.0489(18) 0.0529(17) 0.0523(17) -0.0027(13) -0.0132(13) 0.0108(14)

loop_
_atom_type_symbol
_atom_type_description
_atom_type_scat_dispersion_real
_atom_type_scat_dispersion_imag
_atom_type_scat_source
C C 0.0033 0.0016 'International Tables Vol C Tables 4.2.6.8 and 6.1.1.4'
H H 0.0000 0.0000 'International Tables Vol C Tables 4.2.6.8 and 6.1.1.4'
N N 0.0061 0.0033 'International Tables Vol C Tables 4.2.6.8 and 6.1.1.4'
O O 0.0106 0.0060 'International Tables Vol C Tables 4.2.6.8 and 6.1.1.4'
F F 0.0171 0.0103 'International Tables Vol C Tables 4.2.6.8 and 6.1.1.4'

loop_
_geom_angle_atom_site_label_1
_geom_angle_atom_site_label_2
_geom_angle_atom_site_label_3
_geom_angle
C7 N1 C8 120.3(2)
C7 N1 H1 120.0(18)
C8 N1 H1 118.7(19)
C11 N2 C12 123.3(3)
C11 N2 H2 118(2)
C12 N2 H2 118(2)
C15 N3 C16 128.3(2)
C15 N3 H3 112.7(17)
C16 N3 H3 118.5(17)
C28 N4 C29 121.9(2)
C28 N4 H4 121.1(18)
C29 N4 H4 116.9(19)
C32 N5 C33 124.0(3)
C32 N5 H5 118(2)
C33 N5 H5 118(2)
C36 N6 C37 128.0(2)
C36 N6 H6 116(2)
C37 N6 H6 115(2)
F1 C1 C2 117.4(2)
F1 C1 C6 120.2(2)
C2 C1 C6 122.4(3)
F2 C2 C3 119.4(3)
F2 C2 C1 120.3(3)
C3 C2 C1 120.3(3)
F3 C3 C2 120.6(3)
F3 C3 C4 120.2(3)
C2 C3 C4 119.1(2)
F4 C4 C5 120.7(3)
F4 C4 C3 119.7(2)
C5 C4 C3 119.6(3)
F5 C5 C4 116.5(2)
F5 C5 C6 120.3(2)
C4 C5 C6 123.2(2)
C5 C6 C1 115.4(2)
C5 C6 C7 123.2(2)
C1 C6 C7 121.3(2)
O1 C7 N1 123.4(2)
O1 C7 C6 121.1(2)
N1 C7 C6 115.5(2)
N1 C8 C9 112.4(2)
N1 C8 H8A 109.1
C9 C8 H8A 109.1
N1 C8 H8B 109.1
C9 C8 H8B 109.1
H8A C8 H8B 107.9
C8 C9 C10 110.5(2)
C8 C9 H9A 109.6
C10 C9 H9A 109.6
C8 C9 H9B 109.6
C10 C9 H9B 109.6
H9A C9 H9B 108.1
C11 C10 C9 114.0(2)
C11 C10 H10A 108.7
C9 C10 H10A 108.7
C11 C10 H10B 108.7
C9 C10 H10B 108.7
H10A C10 H10B 107.6
O2 C11 N2 122.5(3)
O2 C11 C10 122.1(2)
N2 C11 C10 115.4(3)
N2 C12 C13 112.9(3)
N2 C12 H12A 109.0
C13 C12 H12A 109.0
N2 C12 H12B 109.0
C13 C12 H12B 109.0
H12A C12 H12B 107.8
C12 C13 C14 112.1(3)
C12 C13 H13A 109.2
C14 C13 H13A 109.2
C12 C13 H13B 109.2
C14 C13 H13B 109.2
H13A C13 H13B 107.9
C15 C14 C13 114.5(2)
C15 C14 H14A 108.6
C13 C14 H14A 108.6
C15 C14 H14B 108.6
C13 C14 H14B 108.6
H14A C14 H14B 107.6
O3 C15 N3 123.5(2)
O3 C15 C14 122.1(2)
N3 C15 C14 114.4(2)
C21 C16 C17 119.7(3)
C21 C16 N3 122.9(2)
C17 C16 N3 117.3(3)
C18 C17 C16 120.1(3)
C18 C17 H17 120.0
C16 C17 H17 120.0
C19 C18 C17 120.7(3)
C19 C18 H18 119.7
C17 C18 H18 119.7
C18 C19 C20 119.4(3)
C18 C19 H19 120.3
C20 C19 H19 120.3
C19 C20 C21 120.9(3)
C19 C20 H20 119.5
C21 C20 H20 119.5
C20 C21 C16 119.1(3)
C20 C21 H21 120.4
C16 C21 H21 120.4
F6 C22 C23 117.9(2)
F6 C22 C27 119.6(2)
C23 C22 C27 122.5(3)
F7 C23 C24 120.0(2)
F7 C23 C22 120.1(3)
C24 C23 C22 119.9(3)
F8 C24 C23 119.9(3)
F8 C24 C25 120.5(3)
C23 C24 C25 119.6(2)
F9 C25 C26 120.5(3)
F9 C25 C24 120.1(2)
C26 C25 C24 119.4(3)
F10 C26 C25 117.5(2)
F10 C26 C27 119.6(2)
C25 C26 C27 122.9(2)
C26 C27 C22 115.7(2)
C26 C27 C28 122.9(2)
C22 C27 C28 121.4(2)
O4 C28 N4 123.8(2)
O4 C28 C27 120.8(2)
N4 C28 C27 115.4(2)
N4 C29 C30 112.9(2)
N4 C29 H29A 109.0
C30 C29 H29A 109.0
N4 C29 H29B 109.0
C30 C29 H29B 109.0
H29A C29 H29B 107.8
C29 C30 C31 109.3(2)
C29 C30 H30A 109.8
C31 C30 H30A 109.8
C29 C30 H30B 109.8
C31 C30 H30B 109.8
H30A C30 H30B 108.3
C32 C31 C30 115.3(2)
C32 C31 H31A 108.5
C30 C31 H31A 108.5
C32 C31 H31B 108.5
C30 C31 H31B 108.5
H31A C31 H31B 107.5
O5 C32 N5 122.4(2)
O5 C32 C31 122.4(2)
N5 C32 C31 115.2(2)
N5 C33 C34 113.9(2)
N5 C33 H33A 108.8
C34 C33 H33A 108.8
N5 C33 H33B 108.8
C34 C33 H33B 108.8
H33A C33 H33B 107.7
C33 C34 C35 112.1(2)
C33 C34 H34A 109.2
C35 C34 H34A 109.2
C33 C34 H34B 109.2
C35 C34 H34B 109.2
H34A C34 H34B 107.9
C36 C35 C34 113.8(2)
C36 C35 H35A 108.8
C34 C35 H35A 108.8
C36 C35 H35B 108.8
C34 C35 H35B 108.8
H35A C35 H35B 107.7
O6 C36 N6 123.8(3)
O6 C36 C35 121.2(2)
N6 C36 C35 115.0(2)
C42 C37 C38 119.5(3)
C42 C37 N6 124.1(2)
C38 C37 N6 116.4(3)
C39 C38 C37 120.1(3)
C39 C38 H38 119.9
C37 C38 H38 119.9
C40 C39 C38 120.7(3)
C40 C39 H39 119.7
C38 C39 H39 119.7
C39 C40 C41 119.4(3)
C39 C40 H40 120.3
C41 C40 H40 120.3
C40 C41 C42 121.2(3)
C40 C41 H41 119.4
C42 C41 H41 119.4
C41 C42 C37 119.1(3)
C41 C42 H42 120.5
C37 C42 H42 120.5

loop_
_geom_bond_atom_site_label_1
_geom_bond_atom_site_label_2
_geom_bond_distance
N1 C7 1.323(3)
N1 C8 1.446(3)
N1 H1 0.829(17)
N2 C11 1.320(4)
N2 C12 1.451(3)
N2 H2 0.829(17)
N3 C15 1.343(3)
N3 C16 1.409(3)
N3 H3 0.843(17)
N4 C28 1.318(3)
N4 C29 1.445(3)
N4 H4 0.814(17)
N5 C32 1.328(3)
N5 C33 1.454(3)
N5 H5 0.847(18)
N6 C36 1.337(3)
N6 C37 1.412(3)
N6 H6 0.828(18)
O1 C7 1.227(3)
O2 C11 1.218(3)
O3 C15 1.217(3)
O4 C28 1.223(3)
O5 C32 1.238(3)
O6 C36 1.220(3)
F1 C1 1.334(3)
F2 C2 1.334(3)
F3 C3 1.330(3)
F4 C4 1.338(3)
F5 C5 1.344(3)
F6 C22 1.338(3)
F7 C23 1.330(3)
F8 C24 1.332(3)
F9 C25 1.333(3)
F10 C26 1.340(3)
C1 C2 1.373(4)
C1 C6 1.384(4)
C2 C3 1.360(4)
C3 C4 1.374(4)
C4 C5 1.368(4)
C5 C6 1.378(4)
C6 C7 1.496(3)
C8 C9 1.507(3)
C8 H8A 0.9700
C8 H8B 0.9700
C9 C10 1.510(3)
C9 H9A 0.9700
C9 H9B 0.9700
C10 C11 1.506(4)
C10 H10A 0.9700
C10 H10B 0.9700
C12 C13 1.487(4)
C12 H12A 0.9700
C12 H12B 0.9700
C13 C14 1.524(4)
C13 H13A 0.9700
C13 H13B 0.9700
C14 C15 1.498(4)
C14 H14A 0.9700
C14 H14B 0.9700
C16 C21 1.384(4)
C16 C17 1.385(4)
C17 C18 1.373(4)
C17 H17 0.9300
C18 C19 1.365(5)
C18 H18 0.9300
C19 C20 1.378(5)
C19 H19 0.9300
C20 C21 1.382(4)
C20 H20 0.9300
C21 H21 0.9300
C22 C23 1.369(4)
C22 C27 1.385(3)
C23 C24 1.364(4)
C24 C25 1.372(4)
C25 C26 1.372(4)
C26 C27 1.377(4)
C27 C28 1.496(3)
C29 C30 1.504(3)
C29 H29A 0.9700
C29 H29B 0.9700
C30 C31 1.510(3)
C30 H30A 0.9700
C30 H30B 0.9700
C31 C32 1.503(3)
C31 H31A 0.9700
C31 H31B 0.9700
C33 C34 1.491(4)
C33 H33A 0.9700
C33 H33B 0.9700
C34 C35 1.522(3)
C34 H34A 0.9700
C34 H34B 0.9700
C35 C36 1.508(4)
C35 H35A 0.9700
C35 H35B 0.9700
C37 C42 1.382(4)
C37 C38 1.394(4)
C38 C39 1.368(4)
C38 H38 0.9300
C39 C40 1.366(5)
C39 H39 0.9300
C40 C41 1.377(5)
C40 H40 0.9300
C41 C42 1.381(4)
C41 H41 0.9300
C42 H42 0.9300

loop_
_geom_hbond_atom_site_label_D
_geom_hbond_atom_site_label_H
_geom_hbond_atom_site_label_A
_geom_hbond_distance_DH
_geom_hbond_distance_HA
_geom_hbond_distance_DA
_geom_hbond_angle_DHA
_geom_hbond_site_symmetry_A
N6 H6 O4 0.828(18) 2.130(19) 2.953(3) 173(3) 2_655
N5 H5 O5 0.847(18) 2.008(19) 2.847(3) 171(3) 2_645
N4 H4 O6 0.814(17) 2.025(17) 2.837(3) 175(3) 2_655
N3 H3 O1 0.843(17) 2.246(18) 3.075(3) 168(2) 2_755
N2 H2 O2 0.829(17) 2.098(19) 2.901(4) 163(3) 2_745
N1 H1 O3 0.829(17) 2.060(18) 2.875(3) 168(3) 2_755

loop_
_geom_torsion_atom_site_label_1
_geom_torsion_atom_site_label_2
_geom_torsion_atom_site_label_3
_geom_torsion_atom_site_label_4
_geom_torsion
F1 C1 C2 F2 0.6(4)
C6 C1 C2 F2 179.6(3)
F1 C1 C2 C3 -179.9(3)
C6 C1 C2 C3 -0.9(4)
F2 C2 C3 F3 1.1(4)
C1 C2 C3 F3 -178.4(2)
F2 C2 C3 C4 -179.3(3)
C1 C2 C3 C4 1.1(4)
F3 C3 C4 F4 -1.4(4)
C2 C3 C4 F4 179.0(3)
F3 C3 C4 C5 178.5(2)
C2 C3 C4 C5 -1.1(4)
F4 C4 C5 F5 2.3(4)
C3 C4 C5 F5 -177.6(2)
F4 C4 C5 C6 -179.3(3)
C3 C4 C5 C6 0.8(4)
F5 C5 C6 C1 177.9(2)
C4 C5 C6 C1 -0.5(4)
F5 C5 C6 C7 1.1(4)
C4 C5 C6 C7 -177.3(3)
F1 C1 C6 C5 179.5(2)
C2 C1 C6 C5 0.5(4)
F1 C1 C6 C7 -3.6(4)
C2 C1 C6 C7 177.4(3)
C8 N1 C7 O1 2.1(5)
C8 N1 C7 C6 -178.7(2)
C5 C6 C7 O1 135.4(3)
C1 C6 C7 O1 -41.2(4)
C5 C6 C7 N1 -43.8(4)
C1 C6 C7 N1 139.5(3)
C7 N1 C8 C9 -179.9(3)
N1 C8 C9 C10 -173.9(3)
C8 C9 C10 C11 -176.2(3)
C12 N2 C11 O2 -1.5(6)
C12 N2 C11 C10 -179.8(3)
C9 C10 C11 O2 0.8(5)
C9 C10 C11 N2 179.1(3)
C11 N2 C12 C13 -103.2(4)
N2 C12 C13 C14 173.5(3)
C12 C13 C14 C15 64.1(4)
C16 N3 C15 O3 -1.0(5)
C16 N3 C15 C14 179.1(3)
C13 C14 C15 O3 19.8(4)
C13 C14 C15 N3 -160.3(3)
C15 N3 C16 C21 -22.6(4)
C15 N3 C16 C17 159.6(3)
C21 C16 C17 C18 0.7(4)
N3 C16 C17 C18 178.5(3)
C16 C17 C18 C19 0.0(5)
C17 C18 C19 C20 -0.4(5)
C18 C19 C20 C21 0.3(5)
C19 C20 C21 C16 0.3(5)
C17 C16 C21 C20 -0.8(4)
N3 C16 C21 C20 -178.5(3)
F6 C22 C23 F7 0.6(4)
C27 C22 C23 F7 178.6(3)
F6 C22 C23 C24 -178.5(3)
C27 C22 C23 C24 -0.6(4)
F7 C23 C24 F8 0.6(4)
C22 C23 C24 F8 179.7(2)
F7 C23 C24 C25 -178.4(3)
C22 C23 C24 C25 0.8(4)
F8 C24 C25 F9 -0.6(4)
C23 C24 C25 F9 178.4(3)
F8 C24 C25 C26 179.7(2)
C23 C24 C25 C26 -1.3(4)
F9 C25 C26 F10 2.1(4)
C24 C25 C26 F10 -178.2(2)
F9 C25 C26 C27 -178.1(2)
C24 C25 C26 C27 1.6(4)
F10 C26 C27 C22 178.5(2)
C25 C26 C27 C22 -1.4(4)
F10 C26 C27 C28 -0.2(4)
C25 C26 C27 C28 180.0(2)
F6 C22 C27 C26 178.8(2)
C23 C22 C27 C26 0.8(4)
F6 C22 C27 C28 -2.6(4)
C23 C22 C27 C28 179.5(3)
C29 N4 C28 O4 0.8(5)
C29 N4 C28 C27 -180.0(2)
C26 C27 C28 O4 127.3(3)
C22 C27 C28 O4 -51.3(4)
C26 C27 C28 N4 -52.0(4)
C22 C27 C28 N4 129.5(3)
C28 N4 C29 C30 -177.3(3)
N4 C29 C30 C31 -178.7(3)
C29 C30 C31 C32 -178.9(3)
C33 N5 C32 O5 4.7(5)
C33 N5 C32 C31 -177.5(3)
C30 C31 C32 O5 -21.2(5)
C30 C31 C32 N5 161.0(3)
C32 N5 C33 C34 -94.5(4)
N5 C33 C34 C35 -175.2(2)
C33 C34 C35 C36 64.3(3)
C37 N6 C36 O6 5.1(5)
C37 N6 C36 C35 -173.8(3)
C34 C35 C36 O6 24.0(4)
C34 C35 C36 N6 -157.0(3)
C36 N6 C37 C42 -18.4(4)
C36 N6 C37 C38 163.2(3)
C42 C37 C38 C39 0.9(4)
N6 C37 C38 C39 179.4(3)
C37 C38 C39 C40 -0.2(5)
C38 C39 C40 C41 -0.1(5)
C39 C40 C41 C42 -0.3(5)
C40 C41 C42 C37 1.0(4)
C38 C37 C42 C41 -1.3(4)
N6 C37 C42 C41 -179.6(3)
